data_4324265
loop_
_publ_author_name
'Daniel L. Reger'
'Jacob J. Horger'
'Mark D. Smith'
'Gary J. Long'
'Fernande Grandjean'

_publ_contact_author_address
;
Department of Chemistry and Biochemistry
University of South Carolina
Columbia, South Carolina 29208
USA
;
_publ_contact_author_email reger@mail.chem.sc.edu
_publ_contact_author_fax '1 803 777 9521'
_publ_contact_author_name 'Professor Daniel L. Reger'
_publ_contact_author_phone '1 803 777 2587'
_publ_section_title
;
 Homochiral, Helical Supramolecular Metal-Organic Frameworks Organized by
 Strong \p...\p Stacking Interactions: Single-Crystal to Single-Crystal
 Transformations in Closely Packed Solids
;
_journal_name_full 'Inorganic Chemistry'
_journal_page_first 686
_journal_page_last 704
_journal_paper_doi 10.1021/ic102256t
_journal_volume 50
_journal_year 2011
_chemical_absolute_configuration ad
_chemical_formula_moiety 'C44 H34 N10 Ni O10, 5.52(H2 O)'
_chemical_formula_sum 'C44 H45.18 N10 Ni O15.52'
_chemical_formula_weight 1020.97
_chemical_name_systematic
; 
 ? 
;
_space_group_IT_number 179
_symmetry_cell_setting hexagonal
_symmetry_space_group_name_Hall 'P 65 2 (0 0 1)'
_symmetry_space_group_name_H-M 'P 65 2 2'
_atom_sites_solution_hydrogens geom
_atom_sites_solution_primary direct
_atom_sites_solution_secondary difmap
_audit_creation_method SHELXL-97
_cell_angle_alpha 90.00
_cell_angle_beta 90.00
_cell_angle_gamma 120.00
_cell_formula_units_Z 6
_cell_length_a 11.3315(2)
_cell_length_b 11.3315(2)
_cell_length_c 59.8555(16)
_cell_measurement_reflns_used 8623
_cell_measurement_temperature 150(2)
_cell_measurement_theta_max 25.307
_cell_measurement_theta_min 2.184
_cell_volume 6655.9(2)
_computing_cell_refinement 'SAINT-Plus Version 6.45 (Bruker, 2001)'
_computing_data_collection 'SMART Version 5.625 (Bruker, 2001)'
_computing_data_reduction 'SAINT-Plus Version 6.45 (Bruker, 2001)'
_computing_molecular_graphics various
_computing_publication_material 'SHELXTL Version 6.14 (Bruker, 2000)'
_computing_structure_refinement 'SHELXL-97 (Sheldrick, 1997)'
_computing_structure_solution 'SHELXS-97 (Sheldrick, 1990)'
_diffrn_ambient_temperature 150(2)
_diffrn_measured_fraction_theta_full 1.000
_diffrn_measured_fraction_theta_max 1.000
_diffrn_measurement_device_type 'Bruker SMART APEX CCD diffractometer'
_diffrn_measurement_method 'omega scans'
_diffrn_radiation_monochromator graphite
_diffrn_radiation_source 'fine-focus sealed tube'
_diffrn_radiation_type MoK\a
_diffrn_radiation_wavelength 0.71073
_diffrn_reflns_av_R_equivalents 0.0566
_diffrn_reflns_av_sigmaI/netI 0.0472
_diffrn_reflns_limit_h_max 13
_diffrn_reflns_limit_h_min -13
_diffrn_reflns_limit_k_max 13
_diffrn_reflns_limit_k_min -13
_diffrn_reflns_limit_l_max 57
_diffrn_reflns_limit_l_min -73
_diffrn_reflns_number 36302
_diffrn_reflns_theta_full 25.68
_diffrn_reflns_theta_max 25.68
_diffrn_reflns_theta_min 2.04
_exptl_absorpt_coefficient_mu 0.523
_exptl_absorpt_correction_T_max 1.0000
_exptl_absorpt_correction_T_min 0.9168
_exptl_absorpt_correction_type multi-scan
_exptl_absorpt_process_details 'SADABS Version 2.05 (Bruker, 2001)'
_exptl_crystal_colour green
_exptl_crystal_density_diffrn 1.528
_exptl_crystal_description 'hexagonal plate'
_exptl_crystal_F_000 3187
_exptl_crystal_size_max 0.38
_exptl_crystal_size_mid 0.36
_exptl_crystal_size_min 0.20
_refine_diff_density_max 0.375
_refine_diff_density_min -0.214
_refine_diff_density_rms 0.059
_refine_ls_abs_structure_details 'Flack H D (1983), Acta Cryst. A39, 876-881'
_refine_ls_abs_structure_Flack 0.00(2)
_refine_ls_extinction_method none
_refine_ls_goodness_of_fit_ref 1.058
_refine_ls_hydrogen_treatment mixed
_refine_ls_matrix_type full
_refine_ls_number_parameters 329
_refine_ls_number_reflns 4222
_refine_ls_number_restraints 10
_refine_ls_restrained_S_all 1.058
_refine_ls_R_factor_all 0.0713
_refine_ls_R_factor_gt 0.0534
_refine_ls_shift/su_max 0.002
_refine_ls_shift/su_mean 0.000
_refine_ls_structure_factor_coef Fsqd
_refine_ls_weighting_details 'calc w=1/[\s^2^(Fo^2^)+(0.0596P)^2^+4.6997P] where P=(Fo^2^+2Fc^2^)/3'
_refine_ls_weighting_scheme calc
_refine_ls_wR_factor_gt 0.1192
_refine_ls_wR_factor_ref 0.1296
_reflns_number_gt 3469
_reflns_number_total 4222
_reflns_threshold_expression >2sigma(I)
_cod_data_source_file ic102256t_si_002_10.cif
_cod_data_source_block nilgly
_cod_database_code 4324265

loop_
_symmetry_equiv_pos_as_xyz
'x, y, z'
'-y, x-y, z+2/3'
'-x+y, -x, z+1/3'
'-x, -y, z+1/2'
'y, -x+y, z+1/6'
'x-y, x, z+5/6'
'y, x, -z+2/3'
'x-y, -y, -z'
'-x, -x+y, -z+1/3'
'-y, -x, -z+1/6'
'-x+y, y, -z+1/2'
'x, x-y, -z+5/6'

loop_
_atom_site_label
_atom_site_type_symbol
_atom_site_fract_x
_atom_site_fract_y
_atom_site_fract_z
_atom_site_U_iso_or_equiv
_atom_site_adp_type
_atom_site_occupancy
_atom_site_symmetry_multiplicity
_atom_site_calc_flag
_atom_site_refinement_flags
_atom_site_disorder_assembly
_atom_site_disorder_group
Ni1 Ni 0.18144(6) 0.0000 0.0000 0.02517(18) Uani 1 2 d SD . .
C1 C 0.8589(4) 0.9464(4) 0.06173(6) 0.0291(9) Uani 1 1 d . A .
C2 C 0.8629(4) 1.0744(4) 0.05597(6) 0.0332(10) Uani 1 1 d . . .
C3 C 0.7442(5) 1.0846(4) 0.05899(6) 0.0361(10) Uani 1 1 d . . .
C4 C 0.6237(4) 0.9764(5) 0.06771(7) 0.0408(11) Uani 1 1 d . . .
C5 C 0.6200(4) 0.8496(5) 0.07374(7) 0.0391(11) Uani 1 1 d . A .
C6 C 0.9818(5) 1.1823(5) 0.04789(6) 0.0442(11) Uani 1 1 d . . .
H6 H 1.0611 1.1747 0.0462 0.053 Uiso 1 1 calc R . .
C7 C 0.9846(6) 1.3049(5) 0.04206(7) 0.0536(14) Uani 1 1 d . . .
H7 H 1.0660 1.3799 0.0364 0.064 Uiso 1 1 calc R . .
C8 C 0.8700(7) 1.3151(5) 0.04452(7) 0.0584(15) Uani 1 1 d . . .
H8 H 0.8730 1.3976 0.0404 0.070 Uiso 1 1 calc R . .
C9 C 0.7478(6) 1.2069(5) 0.05298(8) 0.0531(13) Uani 1 1 d . . .
C10 C 0.6269(7) 1.2156(6) 0.05567(8) 0.0634(16) Uani 1 1 d . . .
H10 H 0.6265 1.2965 0.0517 0.076 Uiso 1 1 calc R . .
C11 C 0.5125(7) 1.1069(7) 0.06400(9) 0.0680(16) Uani 1 1 d . . .
H11 H 0.4326 1.1135 0.0657 0.082 Uiso 1 1 calc R . .
C12 C 0.5085(5) 0.9871(6) 0.07008(8) 0.0559(13) Uani 1 1 d . . .
H12 H 0.4270 0.9129 0.0758 0.067 Uiso 1 1 calc R . .
C13A C 0.7297(5) 0.7099(4) 0.07480(7) 0.0393(11) Uani 0.50 1 d PD A 1
H13A H 0.6605 0.6611 0.0865 0.047 Uiso 0.50 1 calc PR A 1
H13B H 0.8186 0.7269 0.0806 0.047 Uiso 0.50 1 calc PR A 1
C14A C 0.6934(7) 0.6200(7) 0.05448(9) 0.030(2) Uiso 0.50 1 d PGD A 1
C15A C 0.5760(7) 0.5604(7) 0.04328(10) 0.045(2) Uiso 0.50 1 d PG A 1
H15A H 0.4951 0.5605 0.0474 0.054 Uiso 0.50 1 calc PR A 1
N2A N 0.7820(6) 0.5971(6) 0.04339(9) 0.046(2) Uiso 0.50 1 d PG A 1
N3A N 0.7194(6) 0.5233(6) 0.02535(9) 0.0440(19) Uiso 0.50 1 d PG A 1
N4A N 0.5921(6) 0.5007(6) 0.02527(9) 0.0365(17) Uiso 0.50 1 d PG A 1
C16A C 0.4977(10) 0.4234(9) 0.00765(16) 0.041(3) Uani 0.50 1 d PD A 1
H16A H 0.5474 0.4061 -0.0043 0.049 Uiso 0.50 1 calc PR A 1
H16B H 0.4597 0.4777 0.0012 0.049 Uiso 0.50 1 calc PR A 1
C17A C 0.3813(12) 0.2878(13) 0.0159(3) 0.029(3) Uani 0.50 1 d PD A 1
O3A O 0.303(3) 0.2112(10) 0.0007(5) 0.025(4) Uani 0.50 1 d PD A 1
O4A O 0.3753(19) 0.261(3) 0.0361(4) 0.037(3) Uani 0.50 1 d PD A 1
C13B C 0.7297(5) 0.7099(4) 0.07480(7) 0.0393(11) Uani 0.50 1 d PD A 2
H13C H 0.6761 0.6677 0.0885 0.047 Uiso 0.50 1 calc PR A 2
H13D H 0.8219 0.7222 0.0767 0.047 Uiso 0.50 1 calc PR A 2
C14B C 0.6599(5) 0.6214(6) 0.05455(9) 0.033(2) Uiso 0.50 1 d PGD A 2
C15B C 0.5353(6) 0.5669(6) 0.04543(6) 0.0294(19) Uiso 0.50 1 d PG A 2
H15B H 0.4592 0.5688 0.0517 0.035 Uiso 0.50 1 calc PR A 2
N2B N 0.7386(5) 0.5974(6) 0.04070(7) 0.040(2) Uiso 0.50 1 d PG A 2
N3B N 0.6628(5) 0.5280(5) 0.02303(7) 0.0457(18) Uiso 0.50 1 d PG A 2
N4B N 0.5371(5) 0.5091(5) 0.02596(7) 0.0346(17) Uiso 0.50 1 d PG A 2
C16B C 0.4298(10) 0.4323(9) 0.01013(16) 0.038(2) Uani 0.50 1 d PD A 2
H16C H 0.4710 0.4381 -0.0047 0.045 Uiso 0.50 1 calc PR A 2
H16D H 0.3717 0.4744 0.0089 0.045 Uiso 0.50 1 calc PR A 2
C17B C 0.3407(12) 0.2832(13) 0.0164(4) 0.029(3) Uani 0.50 1 d PD A 2
O3B O 0.278(3) 0.2103(10) -0.0004(5) 0.025(4) Uani 0.50 1 d PD A 2
O4B O 0.3369(19) 0.247(3) 0.0360(4) 0.037(3) Uani 0.50 1 d PD A 2
C18 C 0.4723(4) 0.0864(4) -0.01271(6) 0.0316(9) Uani 1 1 d . . .
H18 H 0.4610 0.1477 -0.0221 0.038 Uiso 1 1 calc R A .
C19 C 0.5965(4) 0.0913(4) -0.01291(6) 0.0300(9) Uani 1 1 d . A .
H19 H 0.6692 0.1568 -0.0218 0.036 Uiso 1 1 calc R . .
C20 C 0.6142(4) 0.0000 0.0000 0.0291(12) Uani 1 2 d S . .
C21 C 0.7462(5) 0.0000 0.0000 0.0259(12) Uani 1 2 d S . .
C22 C 0.8680(4) 0.1135(4) -0.00633(6) 0.0285(8) Uani 1 1 d . . .
H22 H 0.8687 0.1943 -0.0108 0.034 Uiso 1 1 calc R A .
C23 C 0.9883(4) 0.1102(4) -0.00626(6) 0.0288(9) Uani 1 1 d . A .
H23 H 1.0697 0.1893 -0.0108 0.035 Uiso 1 1 calc R . .
N1 N 0.7379(3) 0.8423(3) 0.07036(5) 0.0322(8) Uani 1 1 d . . .
N5 N 0.3666(4) 0.0000 0.0000 0.0275(10) Uani 1 2 d S . .
N6 N 0.9946(4) 0.0000 0.0000 0.0265(9) Uani 1 2 d S . .
O1 O 0.9552(3) 0.9280(3) 0.05926(5) 0.0406(8) Uani 1 1 d . . .
O2 O 0.5186(3) 0.7493(4) 0.08152(6) 0.0593(10) Uani 1 1 d . . .
O5 O 0.1842(3) -0.0089(3) 0.03453(4) 0.0310(6) Uani 1 1 d D A .
H5A H 0.243(4) 0.074(3) 0.0357(7) 0.045(14) Uiso 1 1 d D . .
H5B H 0.111(3) -0.031(4) 0.0412(6) 0.030(11) Uiso 1 1 d D . .
O1SA O 0.2779(7) 0.6351(7) 0.04549(11) 0.067(2) Uiso 0.70 1 d P B 3
O1SB O 0.2464(15) 0.6505(14) 0.0483(2) 0.059(4) Uiso 0.30 1 d P C 3
O2SA O 0.0291(8) 0.6751(7) 0.04311(13) 0.050(2) Uiso 0.50 1 d P D 4
O2SB O 0.0716(14) 0.7104(13) 0.0543(2) 0.046(3) Uiso 0.25 1 d P D 4
O2SC O 0.0874(15) 0.6811(13) 0.0441(2) 0.042(4) Uiso 0.25 1 d P D 4
O3S O 0.1519(5) 0.8481(5) 0.0833 0.100(5) Uiso 0.684(18) 2 d SP E 5
O4S O 0.3390(11) 0.5653(12) 0.01221(18) 0.099(5) Uiso 0.420(12) 1 d P F 6

loop_
_atom_site_aniso_label
_atom_site_aniso_U_11
_atom_site_aniso_U_22
_atom_site_aniso_U_33
_atom_site_aniso_U_23
_atom_site_aniso_U_13
_atom_site_aniso_U_12
Ni1 0.0242(3) 0.0258(4) 0.0260(4) 0.0003(3) 0.00015(16) 0.0129(2)
C1 0.029(2) 0.035(2) 0.0180(19) -0.0068(16) -0.0051(16) 0.0118(17)
C2 0.042(3) 0.030(2) 0.021(2) -0.0097(17) -0.0053(17) 0.013(2)
C3 0.051(3) 0.038(2) 0.024(2) -0.0126(19) -0.009(2) 0.026(2)
C4 0.039(3) 0.058(3) 0.030(2) -0.012(2) -0.0033(19) 0.027(2)
C5 0.032(2) 0.047(3) 0.031(2) -0.014(2) -0.0023(19) 0.015(2)
C6 0.052(3) 0.043(3) 0.025(2) -0.006(2) -0.005(2) 0.015(2)
C7 0.076(4) 0.033(3) 0.029(2) -0.0013(19) -0.006(2) 0.010(3)
C8 0.107(5) 0.044(3) 0.033(3) -0.006(2) -0.012(3) 0.045(3)
C9 0.081(4) 0.054(3) 0.031(3) -0.014(2) -0.015(3) 0.039(3)
C10 0.102(5) 0.071(4) 0.047(3) -0.013(3) -0.023(3) 0.065(4)
C11 0.082(4) 0.098(5) 0.054(3) -0.023(4) -0.019(3) 0.068(4)
C12 0.055(3) 0.074(4) 0.050(3) -0.021(3) -0.012(2) 0.041(3)
C13A 0.044(3) 0.033(2) 0.033(2) -0.0004(18) -0.002(2) 0.012(2)
C16A 0.048(7) 0.032(5) 0.034(5) -0.002(4) -0.004(5) 0.013(5)
C17A 0.015(7) 0.027(2) 0.045(3) -0.003(2) -0.003(6) 0.010(4)
O3A 0.021(9) 0.0291(15) 0.030(3) -0.0021(13) -0.008(4) 0.0164(18)
O4A 0.026(9) 0.029(5) 0.0325(18) -0.002(3) -0.008(6) -0.003(7)
C13B 0.044(3) 0.033(2) 0.033(2) -0.0004(18) -0.002(2) 0.012(2)
C16B 0.042(7) 0.034(5) 0.037(5) -0.007(4) -0.018(5) 0.019(5)
C17B 0.015(7) 0.027(2) 0.045(3) -0.003(2) -0.003(6) 0.010(4)
O3B 0.021(9) 0.0291(15) 0.030(3) -0.0021(13) -0.008(4) 0.0164(18)
O4B 0.026(9) 0.029(5) 0.0325(18) -0.002(3) -0.008(6) -0.003(7)
C18 0.034(2) 0.033(2) 0.030(2) 0.0065(18) -0.0004(18) 0.0185(19)
C19 0.027(2) 0.035(2) 0.026(2) 0.0035(18) 0.0015(16) 0.0143(19)
C20 0.030(2) 0.038(3) 0.022(3) -0.001(3) -0.0007(13) 0.0189(16)
C21 0.028(2) 0.028(3) 0.021(3) -0.006(2) -0.0029(12) 0.0140(14)
C22 0.036(2) 0.031(2) 0.022(2) 0.0016(16) 0.0003(16) 0.019(2)
C23 0.029(2) 0.029(2) 0.029(2) -0.0001(16) 0.0015(16) 0.0145(17)
N1 0.0327(19) 0.0310(19) 0.0278(18) -0.0028(14) 0.0013(14) 0.0121(16)
N5 0.0280(17) 0.029(2) 0.026(2) -0.002(2) -0.0009(11) 0.0145(12)
N6 0.0292(17) 0.027(2) 0.023(2) -0.003(2) -0.0013(10) 0.0136(12)
O1 0.0328(16) 0.0516(19) 0.0402(17) 0.0022(14) 0.0049(13) 0.0231(14)
O2 0.0392(19) 0.054(2) 0.067(2) -0.0053(18) 0.0167(16) 0.0105(16)
O5 0.0260(16) 0.0345(17) 0.0320(15) 0.0012(14) 0.0017(13) 0.0149(14)

loop_
_atom_type_symbol
_atom_type_description
_atom_type_scat_dispersion_real
_atom_type_scat_dispersion_imag
_atom_type_scat_source
C C 0.0033 0.0016 'International Tables Vol C Tables 4.2.6.8 and 6.1.1.4'
H H 0.0000 0.0000 'International Tables Vol C Tables 4.2.6.8 and 6.1.1.4'
N N 0.0061 0.0033 'International Tables Vol C Tables 4.2.6.8 and 6.1.1.4'
O O 0.0106 0.0060 'International Tables Vol C Tables 4.2.6.8 and 6.1.1.4'
Ni Ni 0.3393 1.1124 'International Tables Vol C Tables 4.2.6.8 and 6.1.1.4'

loop_
_geom_angle_atom_site_label_1
_geom_angle_atom_site_label_2
_geom_angle_atom_site_label_3
_geom_angle
_geom_angle_site_symmetry_1
_geom_angle_site_symmetry_3
O3B Ni1 O3B 174.6(19) 8 .
O3B Ni1 O5 93.1(8) 8 8
O3B Ni1 O5 87.1(9) . 8
O3B Ni1 O5 87.1(9) 8 .
O3B Ni1 O5 93.1(8) . .
O5 Ni1 O5 175.45(15) 8 .
O3B Ni1 O3A 177.1(10) 8 .
O3B Ni1 O3A 8.0(17) . .
O5 Ni1 O3A 88.5(8) 8 .
O5 Ni1 O3A 91.1(8) . .
O3B Ni1 O3A 8.0(17) 8 8
O3B Ni1 O3A 177.1(10) . 8
O5 Ni1 O3A 91.1(8) 8 8
O5 Ni1 O3A 88.5(8) . 8
O3A Ni1 O3A 169.8(19) . 8
O3B Ni1 N5 92.7(10) 8 .
O3B Ni1 N5 92.7(10) . .
O5 Ni1 N5 87.72(8) 8 .
O5 Ni1 N5 87.72(8) . .
O3A Ni1 N5 84.9(10) . .
O3A Ni1 N5 84.9(10) 8 .
O3B Ni1 N6 87.3(10) 8 1_455
O3B Ni1 N6 87.3(10) . 1_455
O5 Ni1 N6 92.28(8) 8 1_455
O5 Ni1 N6 92.27(8) . 1_455
O3A Ni1 N6 95.1(10) . 1_455
O3A Ni1 N6 95.1(10) 8 1_455
N5 Ni1 N6 180.0 . 1_455
O1 C1 N1 119.3(4) . .
O1 C1 C2 123.6(4) . .
N1 C1 C2 117.2(3) . .
C6 C2 C3 121.2(4) . .
C6 C2 C1 119.5(4) . .
C3 C2 C1 119.2(4) . .
C4 C3 C9 119.4(4) . .
C4 C3 C2 121.6(4) . .
C9 C3 C2 118.9(5) . .
C12 C4 C3 120.8(5) . .
C12 C4 C5 119.9(5) . .
C3 C4 C5 119.2(4) . .
O2 C5 N1 118.6(4) . .
O2 C5 C4 123.7(4) . .
N1 C5 C4 117.7(4) . .
C2 C6 C7 119.3(5) . .
C2 C6 H6 120.3 . .
C7 C6 H6 120.3 . .
C8 C7 C6 120.0(5) . .
C8 C7 H7 120.0 . .
C6 C7 H7 120.0 . .
C7 C8 C9 121.8(5) . .
C7 C8 H8 119.1 . .
C9 C8 H8 119.1 . .
C8 C9 C3 118.7(5) . .
C8 C9 C10 122.6(5) . .
C3 C9 C10 118.6(5) . .
C11 C10 C9 119.4(5) . .
C11 C10 H10 120.3 . .
C9 C10 H10 120.3 . .
C10 C11 C12 122.3(5) . .
C10 C11 H11 118.9 . .
C12 C11 H11 118.9 . .
C4 C12 C11 119.4(6) . .
C4 C12 H12 120.3 . .
C11 C12 H12 120.3 . .
N1 C13A C14A 113.5(4) . .
N1 C13A H13A 108.9 . .
C14A C13A H13A 108.9 . .
N1 C13A H13B 108.9 . .
C14A C13A H13B 108.9 . .
H13A C13A H13B 107.7 . .
C15A C14A N2A 108.0 . .
C15A C14A C13A 127.9(5) . .
N2A C14A C13A 123.8(5) . .
N4A C15A C14A 108.0 . .
N4A C15A H15A 126.0 . .
C14A C15A H15A 126.0 . .
N3A N2A C14A 108.0 . .
N2A N3A N4A 108.0 . .
C15A N4A N3A 108.0 . .
C15A N4A C16A 130.6(6) . .
N3A N4A C16A 121.4(6) . .
N4A C16A C17A 112.3(10) . .
N4A C16A H16A 109.2 . .
C17A C16A H16A 109.1 . .
N4A C16A H16B 109.2 . .
C17A C16A H16B 109.1 . .
H16A C16A H16B 107.9 . .
O4A C17A O3A 127.0(12) . .
O4A C17A C16A 118.6(11) . .
O3A C17A C16A 114.3(10) . .
C17A O3A Ni1 129.5(14) . .
N2B C14B C15B 108.0 . .
N4B C15B C14B 108.0 . .
N4B C15B H15B 126.0 . .
C14B C15B H15B 126.0 . .
N3B N2B C14B 108.0 . .
N2B N3B N4B 108.0 . .
C15B N4B N3B 108.0 . .
C15B N4B C16B 130.7(5) . .
N3B N4B C16B 121.2(5) . .
N4B C16B C17B 113.7(9) . .
N4B C16B H16C 108.8 . .
C17B C16B H16C 108.8 . .
N4B C16B H16D 108.8 . .
C17B C16B H16D 108.8 . .
H16C C16B H16D 107.7 . .
O4B C17B O3B 128.3(13) . .
O4B C17B C16B 119.7(12) . .
O3B C17B C16B 112.1(9) . .
C17B O3B Ni1 123.0(14) . .
N5 C18 C19 123.6(4) . .
N5 C18 H18 118.2 . .
C19 C18 H18 118.2 . .
C18 C19 C20 119.4(4) . .
C18 C19 H19 120.3 . .
C20 C19 H19 120.3 . .
C19 C20 C19 117.5(5) . 8
C19 C20 C21 121.2(2) . .
C19 C20 C21 121.2(2) 8 .
C22 C21 C22 115.8(5) . 8
C22 C21 C20 122.1(2) . .
C22 C21 C20 122.1(2) 8 .
C23 C22 C21 120.8(4) . .
C23 C22 H22 119.6 . .
C21 C22 H22 119.6 . .
N6 C23 C22 122.6(4) . .
N6 C23 H23 118.7 . .
C22 C23 H23 118.7 . .
C1 N1 C5 125.0(4) . .
C1 N1 C13A 117.7(3) . .
C5 N1 C13A 117.2(3) . .
C18 N5 C18 116.3(5) . 8
C18 N5 Ni1 121.8(2) . .
C18 N5 Ni1 121.8(2) 8 .
C23 N6 C23 117.4(5) . 8
C23 N6 Ni1 121.3(2) . 1_655
C23 N6 Ni1 121.3(2) 8 1_655
Ni1 O5 H5A 93(3) . .
Ni1 O5 H5B 117(3) . .
H5A O5 H5B 114(4) . .
O2SC O2SA O2SB 62.6(15) . .
O2SC O2SB O2SA 47.3(13) . .
O2SA O2SC O2SB 70.1(18) . .

loop_
_geom_bond_atom_site_label_1
_geom_bond_atom_site_label_2
_geom_bond_distance
_geom_bond_site_symmetry_2
Ni1 O3B 2.066(11) 8
Ni1 O3B 2.066(11) .
Ni1 O5 2.070(2) 8
Ni1 O5 2.070(2) .
Ni1 O3A 2.082(9) .
Ni1 O3A 2.082(9) 8
Ni1 N5 2.098(4) .
Ni1 N6 2.117(4) 1_455
C1 O1 1.219(5) .
C1 N1 1.386(5) .
C1 C2 1.469(5) .
C2 C6 1.378(6) .
C2 C3 1.419(6) .
C3 C4 1.402(6) .
C3 C9 1.412(6) .
C4 C12 1.377(6) .
C4 C5 1.462(6) .
C5 O2 1.234(5) .
C5 N1 1.394(5) .
C6 C7 1.416(6) .
C6 H6 0.9500 .
C7 C8 1.369(7) .
C7 H7 0.9500 .
C8 C9 1.406(7) .
C8 H8 0.9500 .
C9 C10 1.431(7) .
C10 C11 1.359(8) .
C10 H10 0.9500 .
C11 C12 1.385(8) .
C11 H11 0.9500 .
C12 H12 0.9500 .
C13A N1 1.481(5) .
C13A C14A 1.505(6) .
C13A H13A 0.9900 .
C13A H13B 0.9900 .
C14A C15A 1.333(4) .
C14A N2A 1.333(4) .
C15A N4A 1.333(4) .
C15A H15A 0.9500 .
N2A N3A 1.332(4) .
N3A N4A 1.333(4) .
N4A C16A 1.445(11) .
C16A C17A 1.523(10) .
C16A H16A 0.9900 .
C16A H16B 0.9900 .
C17A O4A 1.241(9) .
C17A O3A 1.265(6) .
C14B N2B 1.342(4) .
C14B C15B 1.342(4) .
C15B N4B 1.341(4) .
C15B H15B 0.9500 .
N2B N3B 1.342(4) .
N3B N4B 1.342(4) .
N4B C16B 1.440(10) .
C16B C17B 1.519(10) .
C16B H16C 0.9900 .
C16B H16D 0.9900 .
C17B O4B 1.236(9) .
C17B O3B 1.265(6) .
C18 N5 1.341(4) .
C18 C19 1.381(5) .
C18 H18 0.9500 .
C19 C20 1.384(5) .
C19 H19 0.9500 .
C20 C19 1.384(5) 8
C20 C21 1.496(7) .
C21 C22 1.388(5) .
C21 C22 1.388(5) 8
C22 C23 1.381(5) .
C22 H22 0.9500 .
C23 N6 1.340(4) .
C23 H23 0.9500 .
N5 C18 1.341(4) 8
N6 C23 1.340(4) 8
N6 Ni1 2.117(4) 1_655
O5 H5A 0.84(3) .
O5 H5B 0.84(3) .
O2SA O2SC 0.631(14) .
O2SA O2SB 0.807(13) .
O2SB O2SC 0.762(16) .

loop_
_geom_hbond_atom_site_label_D
_geom_hbond_atom_site_label_H
_geom_hbond_atom_site_label_A
_geom_hbond_distance_DH
_geom_hbond_distance_HA
_geom_hbond_distance_DA
_geom_hbond_angle_DHA
_geom_hbond_site_symmetry_A
O5 H5A O4A 0.84(3) 1.89(4) 2.72(3) 176(4) .
O5 H5A O4B 0.84(3) 1.70(4) 2.53(3) 169(5) .
O5 H5B O1 0.84(3) 1.92(3) 2.753(4) 174(4) 1_445

loop_
_geom_torsion_atom_site_label_1
_geom_torsion_atom_site_label_2
_geom_torsion_atom_site_label_3
_geom_torsion_atom_site_label_4
_geom_torsion
_geom_torsion_site_symmetry_1
_geom_torsion_site_symmetry_4
O1 C1 C2 C6 -1.9(6) . .
N1 C1 C2 C6 178.3(3) . .
O1 C1 C2 C3 178.5(4) . .
N1 C1 C2 C3 -1.3(5) . .
C6 C2 C3 C4 -178.4(4) . .
C1 C2 C3 C4 1.1(6) . .
C6 C2 C3 C9 1.8(6) . .
C1 C2 C3 C9 -178.7(3) . .
C9 C3 C4 C12 1.2(6) . .
C2 C3 C4 C12 -178.6(4) . .
C9 C3 C4 C5 179.5(4) . .
C2 C3 C4 C5 -0.3(6) . .
C12 C4 C5 O2 -1.7(7) . .
C3 C4 C5 O2 179.9(4) . .
C12 C4 C5 N1 178.0(4) . .
C3 C4 C5 N1 -0.3(6) . .
C3 C2 C6 C7 -1.4(6) . .
C1 C2 C6 C7 179.1(3) . .
C2 C6 C7 C8 0.1(6) . .
C6 C7 C8 C9 0.6(7) . .
C7 C8 C9 C3 -0.1(7) . .
C7 C8 C9 C10 -180.0(4) . .
C4 C3 C9 C8 179.2(4) . .
C2 C3 C9 C8 -1.0(6) . .
C4 C3 C9 C10 -0.9(6) . .
C2 C3 C9 C10 178.8(4) . .
C8 C9 C10 C11 -179.9(5) . .
C3 C9 C10 C11 0.3(7) . .
C9 C10 C11 C12 0.2(8) . .
C3 C4 C12 C11 -0.7(7) . .
C5 C4 C12 C11 -179.0(4) . .
C10 C11 C12 C4 0.0(8) . .
N1 C13A C14A C15A -67.2(6) . .
N1 C13A C14A N2A 106.3(5) . .
N2A C14A C15A N4A 0.0 . .
C13A C14A C15A N4A 174.4(7) . .
C15A C14A N2A N3A 0.0 . .
C13A C14A N2A N3A -174.7(7) . .
C14A N2A N3A N4A 0.0 . .
C14A C15A N4A N3A 0.0 . .
C14A C15A N4A C16A -179.7(8) . .
N2A N3A N4A C15A 0.0 . .
N2A N3A N4A C16A 179.8(7) . .
C15A N4A C16A C17A -67.6(12) . .
N3A N4A C16A C17A 112.6(10) . .
N2B C14B C15B N4B 0.0 . .
C15B C14B N2B N3B 0.0 . .
C14B N2B N3B N4B 0.0 . .
C14B C15B N4B N3B 0.0 . .
C14B C15B N4B C16B 177.0(7) . .
N2B N3B N4B C15B 0.0 . .
N2B N3B N4B C16B -177.3(6) . .
C15B N4B C16B C17B -82.0(11) . .
N3B N4B C16B C17B 94.6(10) . .
C16B C17B O3B Ni1 166.3(18) . .
N5 C18 C19 C20 2.3(6) . .
C18 C19 C20 C19 -1.1(3) . 8
C18 C19 C20 C21 178.9(3) . .
C19 C20 C21 C22 22.0(3) . .
C19 C20 C21 C22 -158.0(3) 8 .
C19 C20 C21 C22 -158.1(3) . 8
C19 C20 C21 C22 22.0(3) 8 8
C22 C21 C22 C23 0.3(2) 8 .
C20 C21 C22 C23 -179.7(2) . .
C21 C22 C23 N6 -0.6(5) . .
O1 C1 N1 C5 -179.1(3) . .
C2 C1 N1 C5 0.7(5) . .
O1 C1 N1 C13A -3.8(5) . .
C2 C1 N1 C13A 176.0(3) . .
O2 C5 N1 C1 179.9(4) . .
C4 C5 N1 C1 0.1(6) . .
O2 C5 N1 C13A 4.6(5) . .
C4 C5 N1 C13A -175.2(3) . .
C14A C13A N1 C1 -83.6(5) . .
C14A C13A N1 C5 92.1(5) . .
C19 C18 N5 C18 -1.1(3) . 8
C19 C18 N5 Ni1 178.8(3) . .
O3B Ni1 N5 C18 138.7(9) 8 .
O3B Ni1 N5 C18 -41.3(9) . .
O5 Ni1 N5 C18 45.7(2) 8 .
O5 Ni1 N5 C18 -134.3(2) . .
O3A Ni1 N5 C18 -43.0(8) . .
O3A Ni1 N5 C18 137.0(8) 8 .
O3B Ni1 N5 C18 -41.3(9) 8 8
O3B Ni1 N5 C18 138.7(9) . 8
O5 Ni1 N5 C18 -134.3(2) 8 8
O5 Ni1 N5 C18 45.7(2) . 8
O3A Ni1 N5 C18 137.0(8) . 8
O3A Ni1 N5 C18 -43.0(8) 8 8
C22 C23 N6 C23 0.3(3) . 8
C22 C23 N6 Ni1 -179.7(3) . 1_655
